data_2216416
loop_
_publ_author_name
'Liu, Yin-Qiu'

_publ_section_title
Aqua(dimethylglyoxime-\k^2^<i>N</i>,<i>N</i>')(3,5-dinitro-2-oxidobenzoato-\k^2^<i>O</i>,<i>O</i>')nickel(II)
_journal_coeditor_code DN2265
_journal_issue 12
_journal_name_full 'Acta Crystallographica Section E'
_journal_page_first m3002
_journal_page_last m3002
_journal_paper_doi 10.1107/S1600536807056681
_journal_volume 63
_journal_year 2007
_chemical_formula_iupac '[Ni (C7 H2 N2 O7) (C4 H8 N2 O2) (H2 O)]'
_chemical_formula_moiety 'C11 H12 N4 Ni O10'
_chemical_formula_sum 'C11 H12 N4 Ni O10'
_chemical_formula_weight 418.94
_chemical_name_systematic
;
Aqua(dimethylglyoxime-\k^2^N,N')(3,5-dinitro-2-oxidobenzoato-
\k^2^O,O')nickel(II)
;
_space_group_IT_number 14
_symmetry_cell_setting monoclinic
_symmetry_space_group_name_Hall '-P 2ybc'
_symmetry_space_group_name_H-M 'P 1 21/c 1'
_atom_sites_solution_hydrogens geom
_atom_sites_solution_primary direct
_atom_sites_solution_secondary difmap
_audit_creation_method SHELXL-97
_cell_angle_alpha 90.00
_cell_angle_beta 103.014(3)
_cell_angle_gamma 90.00
_cell_formula_units_Z 4
_cell_length_a 12.476(2)
_cell_length_b 7.0786(14)
_cell_length_c 17.929(4)
_cell_measurement_reflns_used 7541
_cell_measurement_temperature 293(2)
_cell_measurement_theta_max 28.2520
_cell_measurement_theta_min 0.9412
_cell_volume 1542.7(5)
_computing_cell_refinement 'SAINT (Bruker, 1997)'
_computing_data_collection 'SMART (Bruker, 1997)'
_computing_data_reduction 'SAINT (Bruker, 1997)'
_computing_molecular_graphics 'ORTEPIII (Burnett & Johnson, 1996) and ORTEP-3 for Windows (Farrugia, 1997)'
_computing_publication_material 'SHELXL97 (Sheldrick, 1997)'
_computing_structure_refinement 'SHELXL97 (Sheldrick, 1997)'
_computing_structure_solution 'SHELXS97 (Sheldrick, 1997)'
_diffrn_ambient_temperature 293(2)
_diffrn_measured_fraction_theta_full 0.983
_diffrn_measured_fraction_theta_max 0.983
_diffrn_measurement_device_type 'Bruker SMART CCD area-detector'
_diffrn_measurement_method '\f and \w scans'
_diffrn_radiation_monochromator graphite
_diffrn_radiation_source 'fine-focus sealed tube'
_diffrn_radiation_type MoK\a
_diffrn_radiation_wavelength 0.71073
_diffrn_reflns_av_R_equivalents 0.0194
_diffrn_reflns_av_sigmaI/netI 0.0183
_diffrn_reflns_limit_h_max 15
_diffrn_reflns_limit_h_min -14
_diffrn_reflns_limit_k_max 8
_diffrn_reflns_limit_k_min -8
_diffrn_reflns_limit_l_max 21
_diffrn_reflns_limit_l_min -21
_diffrn_reflns_number 9276
_diffrn_reflns_theta_full 25.48
_diffrn_reflns_theta_max 25.48
_diffrn_reflns_theta_min 2.33
_exptl_absorpt_coefficient_mu 1.324
_exptl_absorpt_correction_type none
_exptl_crystal_colour BLUE
_exptl_crystal_density_diffrn 1.804
_exptl_crystal_density_method 'not measured'
_exptl_crystal_description block
_exptl_crystal_F_000 856.0
_exptl_crystal_size_max 0.284
_exptl_crystal_size_mid 0.261
_exptl_crystal_size_min 0.222
_refine_diff_density_max 0.202
_refine_diff_density_min -0.259
_refine_ls_extinction_method none
_refine_ls_goodness_of_fit_ref 1.069
_refine_ls_hydrogen_treatment constr
_refine_ls_matrix_type full
_refine_ls_number_parameters 239
_refine_ls_number_reflns 2824
_refine_ls_number_restraints 0
_refine_ls_restrained_S_all 1.069
_refine_ls_R_factor_all 0.0312
_refine_ls_R_factor_gt 0.0264
_refine_ls_shift/su_max 0.003
_refine_ls_shift/su_mean 0.000
_refine_ls_structure_factor_coef Fsqd
_refine_ls_weighting_details 'calc w=1/[\s^2^(Fo^2^)+(0.0425P)^2^+0.2949P] where P=(Fo^2^+2Fc^2^)/3'
_refine_ls_weighting_scheme calc
_refine_ls_wR_factor_gt 0.0707
_refine_ls_wR_factor_ref 0.0728
_reflns_number_gt 2426
_reflns_number_total 2824
_reflns_threshold_expression I>2\s(I)
_cod_data_source_file dn2265.cif
_cod_data_source_block I
_cod_depositor_comments
;
The following automatic conversions were performed:
'_symmetry_cell_setting' value 'Monoclinic' changed to 'monoclinic'
according to '/home/saulius/struct/CIF-dictionaries/cif_core.dic'
dictionary named 'cif_core.dic' version 2.4.1 from 2010-06-29.

Automatic conversion script
Id: cif_fix_enum 1527 2010-12-29 10:47:43Z saulius 

The following automatic conversions were performed:

'_symmetry_cell_setting' value 'Monoclinic' changed to 'monoclinic'
according to /home/saulius/struct/CIF-dictionaries/cif_core.dic
dictionary named 'cif_core.dic' version 2.4.1 from 2010-06-29.

Automatic conversion script
Id: cif_fix_values 1715 2011-07-08 13:25:40Z adriana 
;
_cod_original_sg_symbol_H-M P2(1)/c
_cod_original_formula_sum 'C11 H12 N4 Ni O10 '
_cod_database_code 2216416
_cod_database_fobs_code 2216416

loop_
_symmetry_equiv_pos_as_xyz
'x, y, z'
'-x, y+1/2, -z+1/2'
'-x, -y, -z'
'x, -y-1/2, z-1/2'

loop_
_atom_site_type_symbol
_atom_site_label
_atom_site_fract_x
_atom_site_fract_y
_atom_site_fract_z
_atom_site_U_iso_or_equiv
_atom_site_adp_type
_atom_site_calc_flag
_atom_site_refinement_flags
_atom_site_occupancy
C C1 0.38531(16) 0.8249(3) -0.15675(10) 0.0431(4) Uani d . 1
C C2 0.29061(16) 0.8484(3) -0.12964(11) 0.0429(4) Uani d . 1
H H2 0.2494 0.9584 -0.1411 0.051 Uiso calc R 1
C C3 0.25681(15) 0.7100(3) -0.08576(10) 0.0389(4) Uani d . 1
C C4 0.31731(15) 0.5365(3) -0.07013(10) 0.0377(4) Uani d . 1
C C5 0.41420(15) 0.5225(3) -0.09925(10) 0.0379(4) Uani d . 1
C C6 0.44881(16) 0.6656(3) -0.14101(10) 0.0410(4) Uani d . 1
H H6 0.5137 0.6539 -0.1580 0.049 Uiso calc R 1
C C7 0.15838(16) 0.7567(3) -0.05465(11) 0.0434(4) Uani d . 1
C C8 0.2461(2) -0.0792(3) 0.17163(15) 0.0625(6) Uani d . 1
H H8A 0.2909 -0.1448 0.1429 0.094 Uiso calc R 1
H H8B 0.1793 -0.1485 0.1692 0.094 Uiso calc R 1
H H8C 0.2855 -0.0681 0.2240 0.094 Uiso calc R 1
C C9 0.21937(16) 0.1128(3) 0.13860(11) 0.0441(5) Uani d . 1
C C10 0.1053(2) 0.2006(4) 0.23813(14) 0.0690(7) Uani d . 1
H H10A 0.0894 0.3166 0.2612 0.104 Uiso calc R 1
H H10B 0.1610 0.1325 0.2736 0.104 Uiso calc R 1
H H10C 0.0397 0.1253 0.2250 0.104 Uiso calc R 1
C C11 0.14518(16) 0.2430(3) 0.16752(11) 0.0461(5) Uani d . 1
Ni Ni1 0.19075(2) 0.41717(3) 0.035803(14) 0.04002(10) Uani d . 1
N N1 0.41838(17) 0.9713(3) -0.20418(10) 0.0561(5) Uani d . 1
N N2 0.48544(14) 0.3559(2) -0.08555(9) 0.0455(4) Uani d . 1
N N3 0.25549(13) 0.1823(2) 0.08265(9) 0.0438(4) Uani d . 1
N N4 0.11866(14) 0.3919(2) 0.12644(10) 0.0460(4) Uani d . 1
O O1 0.50896(16) 0.9592(3) -0.21874(10) 0.0769(5) Uani d . 1
O O2 0.35279(17) 1.0994(3) -0.22726(12) 0.0866(6) Uani d . 1
O O3 0.57504(13) 0.3662(3) -0.10271(11) 0.0724(5) Uani d . 1
O O4 0.45619(13) 0.2136(2) -0.05635(10) 0.0664(5) Uani d . 1
O O5 0.10174(13) 0.89514(19) -0.08015(10) 0.0573(4) Uani d . 1
O O6 0.13486(12) 0.6563(2) -0.00039(9) 0.0524(4) Uani d . 1
O O7 0.28663(13) 0.39915(19) -0.03220(9) 0.0517(4) Uani d . 1
O O8 0.32368(13) 0.0709(2) 0.05091(9) 0.0546(4) Uani d . 1
H H8 0.3413 0.1281 0.0157 0.082 Uiso calc R 1
O O9 0.05069(15) 0.5146(2) 0.15476(9) 0.0638(4) Uani d . 1
H H9 0.0265 0.5949 0.1224 0.096 Uiso calc R 1
O O10 0.04723(11) 0.24631(18) -0.04489(8) 0.0496(3) Uani d . 1
H H10D 0.0660 0.1377 -0.0548 0.074 Uiso d R 1
H H10E -0.0077 0.2383 -0.0261 0.074 Uiso d R 1

loop_
_atom_site_aniso_label
_atom_site_aniso_U_11
_atom_site_aniso_U_22
_atom_site_aniso_U_33
_atom_site_aniso_U_12
_atom_site_aniso_U_13
_atom_site_aniso_U_23
C1 0.0520(12) 0.0435(11) 0.0355(9) -0.0072(9) 0.0136(8) 0.0006(8)
C2 0.0471(11) 0.0367(10) 0.0453(10) 0.0010(8) 0.0112(9) 0.0015(8)
C3 0.0413(10) 0.0338(9) 0.0437(10) 0.0015(8) 0.0137(8) -0.0008(7)
C4 0.0418(11) 0.0338(9) 0.0399(9) 0.0002(8) 0.0144(8) -0.0021(7)
C5 0.0396(10) 0.0376(9) 0.0373(9) 0.0016(8) 0.0108(8) -0.0057(8)
C6 0.0418(11) 0.0480(11) 0.0363(9) -0.0042(9) 0.0155(8) -0.0067(8)
C7 0.0452(11) 0.0310(9) 0.0572(12) 0.0029(8) 0.0178(9) -0.0011(8)
C8 0.0626(15) 0.0570(14) 0.0707(15) 0.0121(11) 0.0208(12) 0.0219(11)
C9 0.0389(11) 0.0460(11) 0.0468(11) 0.0001(8) 0.0087(9) 0.0061(8)
C10 0.0776(17) 0.0758(17) 0.0639(14) 0.0064(13) 0.0372(13) 0.0187(12)
C11 0.0435(11) 0.0496(11) 0.0480(11) 0.0010(9) 0.0163(9) 0.0065(9)
Ni1 0.04354(17) 0.03448(15) 0.04867(16) 0.00837(10) 0.02439(12) 0.00723(10)
N1 0.0639(13) 0.0591(12) 0.0465(10) -0.0081(10) 0.0147(9) 0.0104(8)
N2 0.0438(10) 0.0474(9) 0.0486(9) 0.0070(8) 0.0171(8) -0.0047(7)
N3 0.0400(9) 0.0443(9) 0.0497(9) 0.0077(7) 0.0159(7) 0.0035(7)
N4 0.0463(10) 0.0469(10) 0.0503(9) 0.0057(7) 0.0223(8) 0.0013(7)
O1 0.0749(12) 0.0903(13) 0.0777(11) -0.0063(10) 0.0429(10) 0.0231(10)
O2 0.0819(13) 0.0832(14) 0.0964(14) 0.0058(10) 0.0239(11) 0.0487(11)
O3 0.0478(10) 0.0778(11) 0.1014(13) 0.0172(8) 0.0373(9) 0.0104(10)
O4 0.0708(11) 0.0463(9) 0.0928(12) 0.0153(8) 0.0411(9) 0.0107(8)
O5 0.0529(9) 0.0391(8) 0.0841(11) 0.0139(6) 0.0245(8) 0.0084(7)
O6 0.0531(9) 0.0430(8) 0.0719(9) 0.0112(7) 0.0366(8) 0.0088(7)
O7 0.0581(9) 0.0377(8) 0.0708(10) 0.0111(6) 0.0387(8) 0.0115(6)
O8 0.0564(9) 0.0518(9) 0.0622(9) 0.0179(7) 0.0271(7) 0.0063(7)
O9 0.0776(11) 0.0594(10) 0.0662(10) 0.0232(9) 0.0413(9) 0.0076(8)
O10 0.0461(8) 0.0407(7) 0.0676(9) 0.0087(6) 0.0245(7) 0.0004(7)

loop_
_atom_type_symbol
_atom_type_description
_atom_type_scat_dispersion_real
_atom_type_scat_dispersion_imag
_atom_type_scat_source
C C 0.0033 0.0016 'International Tables Vol C Tables 4.2.6.8 and 6.1.1.4'
H H 0.0000 0.0000 'International Tables Vol C Tables 4.2.6.8 and 6.1.1.4'
N N 0.0061 0.0033 'International Tables Vol C Tables 4.2.6.8 and 6.1.1.4'
O O 0.0106 0.0060 'International Tables Vol C Tables 4.2.6.8 and 6.1.1.4'
Ni Ni 0.3393 1.1124 'International Tables Vol C Tables 4.2.6.8 and 6.1.1.4'
Cu Cu 0.3201 1.2651 'International Tables Vol C Tables 4.2.6.8 and 6.1.1.4'
Cr Cr 0.3209 0.6236 'International Tables Vol C Tables 4.2.6.8 and 6.1.1.4'
Mn Mn 0.3368 0.7283 'International Tables Vol C Tables 4.2.6.8 and 6.1.1.4'

loop_
_geom_angle_atom_site_label_1
_geom_angle_atom_site_label_2
_geom_angle_atom_site_label_3
_geom_angle
C6 C1 C2 121.71(18)
C6 C1 N1 118.59(18)
C2 C1 N1 119.69(18)
C3 C2 C1 120.61(18)
C3 C2 H2 119.7
C1 C2 H2 119.7
C2 C3 C4 120.23(17)
C2 C3 C7 115.97(17)
C4 C3 C7 123.76(16)
O7 C4 C5 121.14(17)
O7 C4 C3 122.75(17)
C5 C4 C3 116.11(17)
C6 C5 C4 122.77(17)
C6 C5 N2 115.37(17)
C4 C5 N2 121.86(17)
C1 C6 C5 118.48(18)
C1 C6 H6 120.8
C5 C6 H6 120.8
O5 C7 O6 120.53(18)
O5 C7 C3 119.13(18)
O6 C7 C3 120.31(16)
C9 C8 H8A 109.5
C9 C8 H8B 109.5
H8A C8 H8B 109.5
C9 C8 H8C 109.5
H8A C8 H8C 109.5
H8B C8 H8C 109.5
N3 C9 C11 113.05(17)
N3 C9 C8 124.9(2)
C11 C9 C8 122.05(19)
C11 C10 H10A 109.5
C11 C10 H10B 109.5
H10A C10 H10B 109.5
C11 C10 H10C 109.5
H10A C10 H10C 109.5
H10B C10 H10C 109.5
N4 C11 C9 114.23(17)
N4 C11 C10 124.0(2)
C9 C11 C10 121.76(19)
O6 Ni1 O7 94.41(6)
O6 Ni1 N3 174.35(7)
O7 Ni1 N3 87.68(6)
O6 Ni1 N4 99.08(6)
O7 Ni1 N4 164.71(6)
N3 Ni1 N4 78.24(7)
O6 Ni1 O10 94.48(6)
O7 Ni1 O10 94.16(6)
N3 Ni1 O10 90.60(6)
N4 Ni1 O10 91.93(6)
O1 N1 O2 124.0(2)
O1 N1 C1 118.2(2)
O2 N1 C1 117.80(19)
O3 N2 O4 122.07(17)
O3 N2 C5 117.59(17)
O4 N2 C5 120.32(16)
C9 N3 O8 117.52(16)
C9 N3 Ni1 118.49(14)
O8 N3 Ni1 123.02(12)
C11 N4 O9 113.77(16)
C11 N4 Ni1 115.24(14)
O9 N4 Ni1 130.84(12)
C7 O6 Ni1 128.55(12)
C4 O7 Ni1 126.33(12)
N3 O8 H8 109.5
N4 O9 H9 109.5
Ni1 O10 H10D 113.0
Ni1 O10 H10E 111.5
H10D O10 H10E 108.6

loop_
_geom_bond_atom_site_label_1
_geom_bond_atom_site_label_2
_geom_bond_distance
C1 C6 1.370(3)
C1 C2 1.385(3)
C1 N1 1.458(3)
C2 C3 1.380(3)
C2 H2 0.9300
C3 C4 1.436(3)
C3 C7 1.495(3)
C4 O7 1.293(2)
C4 C5 1.424(3)
C5 C6 1.385(3)
C5 N2 1.464(2)
C6 H6 0.9300
C7 O5 1.234(2)
C7 O6 1.291(2)
C8 C9 1.490(3)
C8 H8A 0.9600
C8 H8B 0.9600
C8 H8C 0.9600
C9 N3 1.286(3)
C9 C11 1.480(3)
C10 C11 1.492(3)
C10 H10A 0.9600
C10 H10B 0.9600
C10 H10C 0.9600
C11 N4 1.286(3)
Ni1 O6 1.8889(14)
Ni1 O7 1.8949(14)
Ni1 N3 1.9538(16)
Ni1 N4 2.0347(17)
Ni1 O10 2.3654(14)
N1 O1 1.219(2)
N1 O2 1.229(3)
N2 O3 1.227(2)
N2 O4 1.228(2)
N3 O8 1.374(2)
N4 O9 1.387(2)
O8 H8 0.8200
O9 H9 0.8200
O10 H10D 0.8340
O10 H10E 0.8300

loop_
_geom_hbond_atom_site_label_D
_geom_hbond_atom_site_label_H
_geom_hbond_atom_site_label_A
_geom_hbond_site_symmetry_A
_geom_hbond_distance_DH
_geom_hbond_distance_HA
_geom_hbond_distance_DA
_geom_hbond_angle_DHA
O8 H8 O7 . 0.82 2.15 2.7427(19) 129.2
O8 H8 O4 . 0.82 2.22 2.981(2) 154.5
O9 H9 O10 3_565 0.82 1.86 2.675(2) 171.3
O10 H10D O5 1_545 0.83 1.86 2.690(2) 177.4
O10 H10E O6 3_565 0.83 1.91 2.6695(19) 151.9
O10 H10E O5 3_565 0.83 2.63 3.370(2) 149.6
